data_4105007
loop_
_publ_author_name
'Isaac Alonso'
'Beatriz Trillo'
'Fernando L\'opez'
'Sergi Montserrat'
'Gregori Ujaque'
'Luis Castedo'
'Agust\'i Lled\'os'
'Jose L. Mascare\~nas'

_publ_contact_author_address
;Department of Organic Chemistry
University of Santiago de Compostela
Santiago de Compostela
Santiago de Compostela, Spain
;
_publ_contact_author_email joseluis.mascarenas@usc.es
_publ_contact_author_name 'Trillo B., Lopez F., Mascarenas, J. L.'
_publ_section_title
;
 Gold-Catalyzed [4C+2C] Cycloadditions of Allenedienes, including an
 Enantioselective Version with New Phosphoramidite-Based Catalysts:
 Mechanistic Aspects of the Divergence between [4C+3C] and [4C+2C]
 Pathways
;
_journal_name_full 'Journal of the American Chemical Society'
_journal_page_first 13020
_journal_page_last 13030
_journal_paper_doi 10.1021/ja905415r
_journal_volume 131
_journal_year 2009
_chemical_absolute_configuration unk
_chemical_compound_source 'synthesis as described'
_chemical_formula_moiety 'C15 H24 O2'
_chemical_formula_sum 'C15 H24 O2'
_chemical_formula_weight 236.34
_chemical_name_systematic
;
 ?
;
_space_group_IT_number 33
_symmetry_cell_setting orthorhombic
_symmetry_Int_Tables_number 33
_symmetry_space_group_name_Hall 'P 2c -2n'
_symmetry_space_group_name_H-M 'P n a 21'
_atom_sites_solution_hydrogens geom
_atom_sites_solution_primary direct
_atom_sites_solution_secondary difmap
_audit_conform_dict_location ftp://ftp.iucr.org/pub/cif_core.dic
_audit_conform_dict_name cif_core.dic
_audit_conform_dict_version 2.4
_audit_creation_date 2009-04-06T18:42:27-00:00
_audit_creation_method 'WinGX routine CIF_UPDATE'
_cell_angle_alpha 90
_cell_angle_beta 90
_cell_angle_gamma 90
_cell_formula_units_Z 4
_cell_length_a 13.2005(6)
_cell_length_b 16.7409(9)
_cell_length_c 5.9633(3)
_cell_measurement_reflns_used 3518
_cell_measurement_temperature 100(2)
_cell_measurement_theta_max 25.28
_cell_measurement_theta_min 2.43
_cell_measurement_wavelength 0.71073
_cell_volume 1317.82(11)
_computing_cell_refinement 'APEX2 v2009.3-0 (BRUKER AXS, 2009)'
_computing_data_collection 'APEX2 v2009.3-0 (BRUKER AXS, 2009)'
_computing_data_reduction 'APEX2 v2009.3-0 (BRUKER AXS, 2009)'
_computing_molecular_graphics 'Ortep-3 for Windows (Farrugia, 1997)'
_computing_publication_material 'WinGX publication routines (Farrugia, 1999)'
_computing_structure_refinement 'SHELXL-97 (Sheldrick, 2008)'
_computing_structure_solution 'SIR97 (Altomare et al., 1998)'
_diffrn_ambient_temperature 100(2)
_diffrn_measured_fraction_theta_full 0.999
_diffrn_measured_fraction_theta_max 0.999
_diffrn_measurement_device_type 'Bruker X8 kappa APEXII CCD'
_diffrn_measurement_method 'omega and phi scans'
_diffrn_radiation_monochromator graphite
_diffrn_radiation_probe x-ray
_diffrn_radiation_type MoK\a
_diffrn_radiation_wavelength 0.71073
_diffrn_reflns_av_R_equivalents 0.0621
_diffrn_reflns_av_unetI/netI 0.0349
_diffrn_reflns_limit_h_max 16
_diffrn_reflns_limit_h_min 0
_diffrn_reflns_limit_k_max 20
_diffrn_reflns_limit_k_min 0
_diffrn_reflns_limit_l_max 7
_diffrn_reflns_limit_l_min 0
_diffrn_reflns_number 16374
_diffrn_reflns_theta_full 26.4
_diffrn_reflns_theta_max 26.4
_diffrn_reflns_theta_min 1.96
_exptl_absorpt_coefficient_mu 0.077
_exptl_absorpt_correction_T_max 0.9930
_exptl_absorpt_correction_T_min 0.8225
_exptl_absorpt_correction_type multi-scan
_exptl_absorpt_process_details 'BRUKER AXS - SADABS'
_exptl_crystal_colour colourless
_exptl_crystal_density_diffrn 1.191
_exptl_crystal_description plate
_exptl_crystal_F_000 520
_exptl_crystal_size_max 0.78
_exptl_crystal_size_mid 0.19
_exptl_crystal_size_min 0.07
_refine_diff_density_max 0.226
_refine_diff_density_min -0.182
_refine_diff_density_rms 0.041
_refine_ls_extinction_method none
_refine_ls_goodness_of_fit_ref 1.07
_refine_ls_hydrogen_treatment mixed
_refine_ls_matrix_type full
_refine_ls_number_parameters 162
_refine_ls_number_reflns 1490
_refine_ls_number_restraints 1
_refine_ls_restrained_S_all 1.07
_refine_ls_R_factor_all 0.051
_refine_ls_R_factor_gt 0.0432
_refine_ls_shift/su_max 0
_refine_ls_shift/su_mean 0
_refine_ls_structure_factor_coef Fsqd
_refine_ls_weighting_details 'calc w=1/[\s^2^(Fo^2^)+(0.0563P)^2^+0.4782P] where P=(Fo^2^+2Fc^2^)/3'
_refine_ls_weighting_scheme calc
_refine_ls_wR_factor_gt 0.1107
_refine_ls_wR_factor_ref 0.115
_reflns_number_gt 1324
_reflns_number_total 1490
_reflns_threshold_expression >2\s(I)
_cod_data_source_file ja905415r_si_3g.cif
_cod_data_source_block lm03bt1n
_cod_database_code 4105007

loop_
_symmetry_equiv_pos_as_xyz
'x, y, z'
'-x, -y, z+1/2'
'-x+1/2, y+1/2, z+1/2'
'x+1/2, -y+1/2, z'

loop_
_atom_site_label
_atom_site_type_symbol
_atom_site_fract_x
_atom_site_fract_y
_atom_site_fract_z
_atom_site_U_iso_or_equiv
_atom_site_adp_type
_atom_site_occupancy
_atom_site_symmetry_multiplicity
_atom_site_calc_flag
_atom_site_refinement_flags
C1 C 0.3835(2) 0.34424(15) 0.0457(5) 0.0224(6) Uani 1 1 d .
C2 C 0.3909(2) 0.28192(15) 0.2347(5) 0.0234(6) Uani 1 1 d .
H2A H 0.3391 0.2943 0.3495 0.028 Uiso 1 1 calc R
H2B H 0.4582 0.2866 0.3068 0.028 Uiso 1 1 calc R
C3 C 0.37611(19) 0.19497(14) 0.1558(5) 0.0215(6) Uani 1 1 d .
H3 H 0.4284 0.1835 0.0388 0.026 Uiso 1 1 calc R
C4 C 0.3893(2) 0.13403(15) 0.3438(5) 0.0220(6) Uani 1 1 d .
C5 C 0.2961(2) 0.08237(17) 0.3851(6) 0.0295(7) Uani 1 1 d .
H5A H 0.3146 0.0363 0.4808 0.035 Uiso 1 1 calc R
H5B H 0.2439 0.114 0.4649 0.035 Uiso 1 1 calc R
C6 C 0.2535(2) 0.05257(16) 0.1652(6) 0.0296(7) Uani 1 1 d .
H6 H 0.2346 -0.0018 0.1472 0.036 Uiso 1 1 calc R
C7 C 0.2432(2) 0.10357(16) -0.0005(5) 0.0269(6) Uani 1 1 d .
H7 H 0.2188 0.087 -0.143 0.032 Uiso 1 1 calc R
C8 C 0.2713(2) 0.18940(16) 0.0435(5) 0.0234(6) Uani 1 1 d .
H8 H 0.2209 0.2107 0.1535 0.028 Uiso 1 1 calc R
C9 C 0.2684(2) 0.24408(16) -0.1594(5) 0.0269(7) Uani 1 1 d .
H9A H 0.2017 0.2394 -0.2339 0.032 Uiso 1 1 calc R
H9B H 0.3211 0.2273 -0.2678 0.032 Uiso 1 1 calc R
C10 C 0.2864(2) 0.33092(16) -0.0926(5) 0.0270(6) Uani 1 1 d .
H10A H 0.2276 0.3498 -0.0042 0.032 Uiso 1 1 calc R
H10B H 0.2902 0.3638 -0.2302 0.032 Uiso 1 1 calc R
C1A C 0.4775(2) 0.34024(17) -0.1050(5) 0.0277(7) Uani 1 1 d .
H1A1 H 0.5386 0.3489 -0.0119 0.033 Uiso 1 1 calc R
H1A2 H 0.4823 0.2861 -0.1709 0.033 Uiso 1 1 calc R
O1A O 0.47630(19) 0.39777(13) -0.2819(4) 0.0371(6) Uani 1 1 d .
H1A H 0.492(3) 0.437(2) -0.228(8) 0.045 Uiso 1 1 d .
C1B C 0.3773(2) 0.42746(15) 0.1527(5) 0.0275(6) Uani 1 1 d .
H1B1 H 0.368 0.4676 0.0325 0.033 Uiso 1 1 calc R
H1B2 H 0.3167 0.4296 0.2505 0.033 Uiso 1 1 calc R
O1B O 0.46358(18) 0.44858(12) 0.2813(4) 0.0315(5) Uani 1 1 d .
H1B H 0.467(3) 0.425(2) 0.386(8) 0.038 Uiso 1 1 d .
C11 C 0.4765(2) 0.12173(16) 0.4513(5) 0.0272(6) Uani 1 1 d .
C12 C 0.5738(2) 0.1629(2) 0.3854(6) 0.0369(8) Uani 1 1 d .
H12A H 0.567 0.1848 0.2337 0.055 Uiso 1 1 calc R
H12B H 0.6296 0.1243 0.3885 0.055 Uiso 1 1 calc R
H12C H 0.588 0.2063 0.4911 0.055 Uiso 1 1 calc R
C13 C 0.4909(3) 0.06518(18) 0.6462(6) 0.0372(7) Uani 1 1 d .
H13A H 0.4246 0.0471 0.7001 0.056 Uiso 1 1 calc R
H13B H 0.5266 0.0928 0.7677 0.056 Uiso 1 1 calc R
H13C H 0.5308 0.019 0.5974 0.056 Uiso 1 1 calc R

loop_
_atom_site_aniso_label
_atom_site_aniso_U_11
_atom_site_aniso_U_22
_atom_site_aniso_U_33
_atom_site_aniso_U_23
_atom_site_aniso_U_13
_atom_site_aniso_U_12
C1 0.0336(14) 0.0170(12) 0.0166(13) 0.0007(11) -0.0001(13) -0.0009(10)
C2 0.0330(14) 0.0222(13) 0.0151(13) -0.0001(11) -0.0007(12) -0.0005(11)
C3 0.0273(13) 0.0194(12) 0.0177(13) -0.0002(11) 0.0033(12) 0.0003(10)
C4 0.0314(14) 0.0184(12) 0.0161(14) -0.0013(11) 0.0008(12) 0.0031(10)
C5 0.0357(15) 0.0272(14) 0.0255(15) 0.0054(13) 0.0028(13) -0.0036(12)
C6 0.0360(16) 0.0206(13) 0.0323(18) 0.0022(13) 0.0037(15) -0.0061(11)
C7 0.0294(14) 0.0288(14) 0.0224(15) -0.0039(12) 0.0022(13) -0.0052(12)
C8 0.0275(14) 0.0228(13) 0.0200(14) 0.0017(12) 0.0002(13) 0.0009(10)
C9 0.0291(14) 0.0255(13) 0.0263(17) 0.0026(12) -0.0053(13) -0.0028(11)
C10 0.0326(15) 0.0236(13) 0.0248(15) 0.0048(12) -0.0033(13) 0.0000(11)
C1A 0.0380(16) 0.0258(14) 0.0193(15) 0.0007(12) -0.0012(13) -0.0053(12)
O1A 0.0635(15) 0.0301(11) 0.0179(11) -0.0014(9) 0.0020(11) -0.0214(10)
C1B 0.0432(17) 0.0198(12) 0.0195(14) 0.0007(12) -0.0037(14) -0.0012(11)
O1B 0.0522(14) 0.0236(10) 0.0187(11) 0.0017(9) -0.0048(10) -0.0117(9)
C11 0.0341(15) 0.0250(13) 0.0225(15) -0.0020(13) 0.0008(12) 0.0077(12)
C12 0.0295(15) 0.0446(17) 0.0367(18) -0.0007(16) -0.0031(15) 0.0026(13)
C13 0.0504(19) 0.0363(16) 0.0250(16) 0.0041(15) -0.0058(16) 0.0132(14)

loop_
_atom_type_symbol
_atom_type_description
_atom_type_scat_dispersion_real
_atom_type_scat_dispersion_imag
_atom_type_scat_source
C C 0.0033 0.0016 'International Tables Vol C Tables 4.2.6.8 and 6.1.1.4'
H H 0 0 'International Tables Vol C Tables 4.2.6.8 and 6.1.1.4'
O O 0.0106 0.006 'International Tables Vol C Tables 4.2.6.8 and 6.1.1.4'

loop_
_geom_angle_atom_site_label_1
_geom_angle_atom_site_label_2
_geom_angle_atom_site_label_3
_geom_angle
C1A C1 C1B 109.1(2)
C1A C1 C2 110.4(2)
C1B C1 C2 108.3(2)
C1A C1 C10 110.7(2)
C1B C1 C10 108.0(2)
C2 C1 C10 110.3(2)
C1 C2 C3 114.1(2)
C1 C2 H2A 108.7
C3 C2 H2A 108.7
C1 C2 H2B 108.7
C3 C2 H2B 108.7
H2A C2 H2B 107.6
C4 C3 C8 112.4(2)
C4 C3 C2 113.1(2)
C8 C3 C2 107.7(2)
C4 C3 H3 107.8
C8 C3 H3 107.8
C2 C3 H3 107.8
C11 C4 C5 122.1(3)
C11 C4 C3 123.7(2)
C5 C4 C3 114.0(2)
C6 C5 C4 110.3(2)
C6 C5 H5A 109.6
C4 C5 H5A 109.6
C6 C5 H5B 109.6
C4 C5 H5B 109.6
H5A C5 H5B 108.1
C7 C6 C5 118.5(2)
C7 C6 H6 120.8
C5 C6 H6 120.8
C6 C7 C8 117.6(3)
C6 C7 H7 121.2
C8 C7 H7 121.2
C7 C8 C9 115.5(3)
C7 C8 C3 110.8(2)
C9 C8 C3 109.4(2)
C7 C8 H8 106.9
C9 C8 H8 106.9
C3 C8 H8 106.9
C8 C9 C10 111.2(2)
C8 C9 H9A 109.4
C10 C9 H9A 109.4
C8 C9 H9B 109.4
C10 C9 H9B 109.4
H9A C9 H9B 108
C9 C10 C1 114.0(2)
C9 C10 H10A 108.7
C1 C10 H10A 108.7
C9 C10 H10B 108.7
C1 C10 H10B 108.7
H10A C10 H10B 107.6
O1A C1A C1 113.2(2)
O1A C1A H1A1 108.9
C1 C1A H1A1 108.9
O1A C1A H1A2 108.9
C1 C1A H1A2 108.9
H1A1 C1A H1A2 107.7
C1A O1A H1A 106(3)
O1B C1B C1 114.1(2)
O1B C1B H1B1 108.7
C1 C1B H1B1 108.7
O1B C1B H1B2 108.7
C1 C1B H1B2 108.7
H1B1 C1B H1B2 107.6
C1B O1B H1B 112(3)
C4 C11 C12 122.6(3)
C4 C11 C13 125.1(3)
C12 C11 C13 112.3(3)
C11 C12 H12A 109.5
C11 C12 H12B 109.5
H12A C12 H12B 109.5
C11 C12 H12C 109.5
H12A C12 H12C 109.5
H12B C12 H12C 109.5
C11 C13 H13A 109.5
C11 C13 H13B 109.5
H13A C13 H13B 109.5
C11 C13 H13C 109.5
H13A C13 H13C 109.5
H13B C13 H13C 109.5

loop_
_geom_bond_atom_site_label_1
_geom_bond_atom_site_label_2
_geom_bond_distance
C1 C1A 1.533(4)
C1 C1B 1.535(4)
C1 C2 1.539(4)
C1 C10 1.541(4)
C2 C3 1.542(3)
C2 H2A 0.99
C2 H2B 0.99
C3 C4 1.525(4)
C3 C8 1.540(4)
C3 H3 1
C4 C11 1.334(4)
C4 C5 1.524(4)
C5 C6 1.512(5)
C5 H5A 0.99
C5 H5B 0.99
C6 C7 1.313(4)
C6 H6 0.95
C7 C8 1.507(4)
C7 H7 0.95
C8 C9 1.518(4)
C8 H8 1
C9 C10 1.526(4)
C9 H9A 0.99
C9 H9B 0.99
C10 H10A 0.99
C10 H10B 0.99
C1A O1A 1.429(3)
C1A H1A1 0.99
C1A H1A2 0.99
O1A H1A 0.77(4)
C1B O1B 1.418(4)
C1B H1B1 0.99
C1B H1B2 0.99
O1B H1B 0.74(4)
C11 C12 1.509(4)
C11 C13 1.511(4)
C12 H12A 0.98
C12 H12B 0.98
C12 H12C 0.98
C13 H13A 0.98
C13 H13B 0.98
C13 H13C 0.98

loop_
_geom_hbond_atom_site_label_D
_geom_hbond_atom_site_label_H
_geom_hbond_atom_site_label_A
_geom_hbond_distance_DH
_geom_hbond_distance_HA
_geom_hbond_distance_DA
_geom_hbond_angle_DHA
_geom_hbond_site_symmetry_A
O1A H1A O1B 0.77(4) 2.00(4) 2.718(3) 157(5) 2_664
O1B H1B O1A 0.74(4) 2.04(5) 2.745(3) 161(4) 1_556

loop_
_geom_torsion_atom_site_label_1
_geom_torsion_atom_site_label_2
_geom_torsion_atom_site_label_3
_geom_torsion_atom_site_label_4
_geom_torsion
C1A C1 C2 C3 -72.3(3)
C1B C1 C2 C3 168.3(2)
C10 C1 C2 C3 50.3(3)
C1 C2 C3 C4 177.0(2)
C1 C2 C3 C8 -58.2(3)
C8 C3 C4 C11 173.2(2)
C2 C3 C4 C11 -64.6(3)
C8 C3 C4 C5 -1.5(3)
C2 C3 C4 C5 120.7(3)
C11 C4 C5 C6 -129.2(3)
C3 C4 C5 C6 45.5(3)
C4 C5 C6 C7 -46.0(4)
C5 C6 C7 C8 -2.1(4)
C6 C7 C8 C9 173.9(3)
C6 C7 C8 C3 48.8(3)
C4 C3 C8 C7 -44.5(3)
C2 C3 C8 C7 -169.7(2)
C4 C3 C8 C9 -172.9(2)
C2 C3 C8 C9 61.9(3)
C7 C8 C9 C10 173.6(2)
C3 C8 C9 C10 -60.6(3)
C8 C9 C10 C1 53.4(3)
C1A C1 C10 C9 75.6(3)
C1B C1 C10 C9 -165.0(2)
C2 C1 C10 C9 -46.9(3)
C1B C1 C1A O1A -60.0(3)
C2 C1 C1A O1A -178.9(2)
C10 C1 C1A O1A 58.7(3)
C1A C1 C1B O1B -58.1(3)
C2 C1 C1B O1B 62.1(3)
C10 C1 C1B O1B -178.5(2)
C5 C4 C11 C12 169.5(3)
C3 C4 C11 C12 -4.8(4)
C5 C4 C11 C13 -9.2(4)
C3 C4 C11 C13 176.5(3)
